data_4512002
loop_
_publ_author_name
'Ravat, Prince'
'Borozdina, Yulia'
'Ito, Yoshikazu'
'Enkelmann, Volker'
'Baumgarten, Martin'

_publ_section_title
;
 Crystal Engineering of Tolane Bridged Nitronyl Nitroxide Biradicals:
 Candidates for Quantum Magnets
;
_journal_issue 11
_journal_name_full 'Crystal Growth &amp; Design'
_journal_page_first 5840
_journal_paper_doi 10.1021/cg5010787
_journal_volume 14
_journal_year 2014
_chemical_absolute_configuration unk
_chemical_formula_moiety 'C29 H33 N5 O5'
_chemical_formula_sum 'C29 H33 N5 O5'
_chemical_formula_weight 531.61
_space_group_IT_number 7
_symmetry_cell_setting monoclinic
_symmetry_space_group_name_Hall 'P -2yc'
_symmetry_space_group_name_H-M 'P 1 c 1'
_atom_sites_solution_hydrogens geom
_atom_sites_solution_primary direct
_audit_creation_date 12-01-17
_audit_creation_method CRYSTALS_ver_12.84
_cell_angle_alpha 90
_cell_angle_beta 105.3420(12)
_cell_angle_gamma 90
_cell_formula_units_Z 2
_cell_length_a 10.1201(3)
_cell_length_b 9.7143(2)
_cell_length_c 14.6298(5)
_cell_measurement_reflns_used 0
_cell_measurement_temperature 120
_cell_measurement_theta_max 0
_cell_measurement_theta_min 0
_cell_volume 1387.00(7)
_computing_cell_refinement 'DENZO/SCALEPACK (Otwinowski & Minor, 1997)'
_computing_data_collection 'COLLECT (Nonius, 1997-2001).'
_computing_data_reduction 'DENZO/SCALEPACK (Otwinowski & Minor, 1997)'
_computing_molecular_graphics 'CAMERON (Watkin et al., 1996)'
_computing_publication_material 'CRYSTALS (Betteridge et al., 2003)'
_computing_structure_refinement 'CRYSTALS (Betteridge et al., 2003)'
_computing_structure_solution 'SHELXS 86 (Sheldrick, 1986)'
_diffrn_ambient_temperature 120
_diffrn_measured_fraction_theta_full 0.993
_diffrn_measured_fraction_theta_max 0.987
_diffrn_measurement_device_type 'Nonius KappaCCD'
_diffrn_measurement_method '\f & \w scans'
_diffrn_radiation_monochromator graphite
_diffrn_radiation_type 'Mo K\a'
_diffrn_radiation_wavelength 0.71073
_diffrn_reflns_av_R_equivalents 0.059
_diffrn_reflns_limit_h_max 13
_diffrn_reflns_limit_h_min -14
_diffrn_reflns_limit_k_max 13
_diffrn_reflns_limit_k_min 0
_diffrn_reflns_limit_l_max 20
_diffrn_reflns_limit_l_min 0
_diffrn_reflns_number 21433
_diffrn_reflns_theta_full 25.633
_diffrn_reflns_theta_max 30.515
_diffrn_reflns_theta_min 2.087
_diffrn_standards_number 0
_exptl_absorpt_coefficient_mu 0.089
_exptl_absorpt_correction_T_max 0.99
_exptl_absorpt_correction_T_min 0.93
_exptl_absorpt_correction_type multi-scan
_exptl_absorpt_process_details 'SORTAV (Blessing)'
_exptl_crystal_colour 'dark blue'
_exptl_crystal_density_diffrn 1.273
_exptl_crystal_description needle
_exptl_crystal_F_000 564
_exptl_crystal_size_max 0.41
_exptl_crystal_size_mid 0.16
_exptl_crystal_size_min 0.13
_refine_diff_density_max 0.46
_refine_diff_density_min -0.46
_refine_ls_extinction_method None
_refine_ls_goodness_of_fit_ref 0.7509
_refine_ls_hydrogen_treatment constr
_refine_ls_matrix_type full
_refine_ls_number_parameters 352
_refine_ls_number_reflns 3740
_refine_ls_number_restraints 2
_refine_ls_R_factor_all 0.0782
_refine_ls_R_factor_gt 0.0617
_refine_ls_shift/su_max 0.004573
_refine_ls_structure_factor_coef F
_refine_ls_weighting_details
;

 Method, part 1, Chebychev polynomial, (Watkin, 1994, Prince, 1982) 

 [weight] = 1.0/[A~0~*T~0~(x)+A~1~*T~1~(x) ... +A~n-1~]*T~n-1~(x)] 

 where A~i~ are the Chebychev coefficients listed below and x= Fcalc/Fmax 

 Method = Robust Weighting (Prince, 1982) 

 W = [weight] * [1-(deltaF/6*sigmaF)^2^]^2^ 

 A~i~ are: 

 1.61 1.69 0.585 

;
_refine_ls_weighting_scheme calc
_refine_ls_wR_factor_all 1.0338
_refine_ls_wR_factor_gt 0.0646
_refine_ls_wR_factor_ref 0.0646
_reflns_limit_h_max 13
_reflns_limit_h_min -14
_reflns_limit_k_max 13
_reflns_limit_k_min 0
_reflns_limit_l_max 20
_reflns_limit_l_min 0
_reflns_number_gt 3740
_reflns_number_total 4184
_reflns_threshold_expression I>2.0\s(I)
_cod_data_source_file cg5010787_si_002.cif
_cod_data_source_block ravco
_cod_depositor_comments
;
The following automatic conversions were performed:

'_symmetry_cell_setting' value 'Monoclinic' changed to 'monoclinic'
according to
/home/saulius/struct/COD-crude-data--automatic-downloads/rss-feeds/ACS/lib/dictionaries/cif_core.dic
dictionary named 'cif_core.dic' version 2.4.2 from 2011-04-26.

Automatic conversion script
Id: cif_fix_values 2281 2013-09-26 08:29:07Z andrius 
;
_cod_original_sg_symbol_H-M 'P 1 c 1 '
_cod_database_code 4512002

loop_
_symmetry_equiv_pos_as_xyz
x,y,z
x,-y,z+1/2

loop_
_atom_site_label
_atom_site_type_symbol
_atom_site_fract_x
_atom_site_fract_y
_atom_site_fract_z
_atom_site_U_iso_or_equiv
_atom_site_occupancy
_atom_site_adp_type
_atom_site_refinement_flags_posn
O1 O -0.47546(19) -0.30627(17) -0.19674(13) 0.0552 1.0000 Uani .
O2 O -0.42550(19) -0.42853(17) 0.11763(12) 0.0560 1.0000 Uani .
O3 O 0.1614(2) 0.80731(18) 0.35877(14) 0.0599 1.0000 Uani .
O4 O 0.1068(2) 0.92282(19) 0.04353(13) 0.0597 1.0000 Uani .
O5 O -0.2817(2) 0.10477(19) -0.18085(16) 0.0691 1.0000 Uani .
N1 N -0.47616(19) -0.37598(19) -0.12281(14) 0.0481 1.0000 Uani .
N2 N -0.45457(19) -0.42938(19) 0.02611(14) 0.0485 1.0000 Uani .
N3 N 0.1626(2) 0.8710(2) 0.28142(15) 0.0533 1.0000 Uani .
N4 N 0.14272(19) 0.9244(2) 0.13464(15) 0.0527 1.0000 Uani .
N5 N -0.0680(2) 0.1172(2) -0.0786(2) 0.0673 1.0000 Uani .
C1 C -0.1800(2) 0.1893(2) 0.0746(2) 0.0573 1.0000 Uani .
C2 C -0.2328(2) 0.0531(3) 0.05168(19) 0.0550 1.0000 Uani .
C3 C -0.2422(2) -0.0007(3) -0.0362(2) 0.0557 1.0000 Uani .
C4 C -0.3050(2) -0.1285(2) -0.06248(19) 0.0551 1.0000 Uani .
C5 C -0.3541(2) -0.2044(2) 0.00101(18) 0.0509 1.0000 Uani .
C6 C -0.3374(2) -0.1552(2) 0.09090(19) 0.0549 1.0000 Uani .
C7 C -0.2805(2) -0.0278(2) 0.1184(2) 0.0574 1.0000 Uani .
C8 C -0.2018(3) 0.0772(2) -0.1037(2) 0.0624 1.0000 Uani .
C9 C -0.4244(2) -0.3353(2) -0.03047(16) 0.0483 1.0000 Uani .
C10 C -0.5295(2) -0.5189(2) -0.12739(14) 0.0441 1.0000 Uani .
C11 C -0.5554(2) -0.5333(2) -0.03012(14) 0.0442 1.0000 Uani .
C12 C -0.6493(2) -0.5369(2) -0.21134(14) 0.0463 1.0000 Uani .
C13 C -0.4083(2) -0.6111(2) -0.14170(15) 0.0467 1.0000 Uani .
C14 C -0.7014(2) -0.4863(2) -0.02901(17) 0.0511 1.0000 Uani .
C15 C -0.5278(2) -0.6752(2) 0.01221(12) 0.0446 1.0000 Uani .
C16 C -0.1424(2) 0.3066(2) 0.0947(2) 0.0575 1.0000 Uani .
C17 C -0.0876(2) 0.4422(3) 0.1167(2) 0.0564 1.0000 Uani .
C18 C -0.0877(3) 0.5020(3) 0.2035(2) 0.0598 1.0000 Uani .
C19 C -0.0267(3) 0.6306(3) 0.2271(2) 0.0577 1.0000 Uani .
C20 C 0.0330(2) 0.7008(2) 0.16537(19) 0.0534 1.0000 Uani .
C21 C 0.0299(2) 0.6393(3) 0.0787(2) 0.0576 1.0000 Uani .
C22 C -0.0319(2) 0.5081(3) 0.0568(2) 0.0589 1.0000 Uani .
C23 C 0.1075(2) 0.8280(2) 0.19262(18) 0.0520 1.0000 Uani .
C24 C 0.2170(2) 1.0166(2) 0.28641(16) 0.0497 1.0000 Uani .
C25 C 0.2446(2) 1.0275(2) 0.18779(17) 0.0502 1.0000 Uani .
C26 C 0.3461(2) 1.0282(2) 0.37211(17) 0.0548 1.0000 Uani .
C27 C 0.1071(2) 1.1121(2) 0.30101(17) 0.0510 1.0000 Uani .
C28 C 0.2186(2) 1.1669(2) 0.13739(15) 0.0499 1.0000 Uani .
C29 C 0.3824(2) 0.9712(3) 0.1823(2) 0.0583 1.0000 Uani .
H41 H -0.3134 -0.1633 -0.1244 0.0663 1.0000 Uiso R
H61 H -0.3659 -0.2106 0.1357 0.0667 1.0000 Uiso R
H71 H -0.2728 0.0056 0.1806 0.0693 1.0000 Uiso R
H121 H -0.6818 -0.6288 -0.2130 0.0541 1.0000 Uiso R
H122 H -0.7201 -0.4751 -0.2068 0.0541 1.0000 Uiso R
H123 H -0.6225 -0.5183 -0.2676 0.0541 1.0000 Uiso R
H131 H -0.4350 -0.7051 -0.1454 0.0568 1.0000 Uiso R
H132 H -0.3868 -0.5850 -0.1987 0.0568 1.0000 Uiso R
H133 H -0.3301 -0.5985 -0.0897 0.0568 1.0000 Uiso R
H141 H -0.7669 -0.5499 -0.0639 0.0624 1.0000 Uiso R
H142 H -0.7077 -0.4826 0.0346 0.0624 1.0000 Uiso R
H143 H -0.7191 -0.3976 -0.0569 0.0624 1.0000 Uiso R
H151 H -0.5925 -0.7380 -0.0244 0.0511 1.0000 Uiso R
H152 H -0.5360 -0.6738 0.0754 0.0511 1.0000 Uiso R
H153 H -0.4378 -0.7031 0.0123 0.0511 1.0000 Uiso R
H181 H -0.1287 0.4552 0.2460 0.0715 1.0000 Uiso R
H191 H -0.0263 0.6711 0.2863 0.0698 1.0000 Uiso R
H211 H 0.0687 0.6851 0.0345 0.0695 1.0000 Uiso R
H221 H -0.0332 0.4662 -0.0021 0.0706 1.0000 Uiso R
H261 H 0.3812 1.1193 0.3760 0.0626 1.0000 Uiso R
H262 H 0.3217 1.0065 0.4288 0.0626 1.0000 Uiso R
H263 H 0.4141 0.9655 0.3639 0.0626 1.0000 Uiso R
H271 H 0.1391 1.2043 0.3044 0.0613 1.0000 Uiso R
H272 H 0.0849 1.0891 0.3583 0.0613 1.0000 Uiso R
H273 H 0.0277 1.1031 0.2494 0.0613 1.0000 Uiso R
H281 H 0.2830 1.2325 0.1710 0.0584 1.0000 Uiso R
H282 H 0.1284 1.1971 0.1348 0.0584 1.0000 Uiso R
H283 H 0.2282 1.1574 0.0748 0.0584 1.0000 Uiso R
H291 H 0.4533 1.0315 0.2147 0.0718 1.0000 Uiso R
H292 H 0.3835 0.9644 0.1177 0.0718 1.0000 Uiso R
H293 H 0.3965 0.8827 0.2108 0.0718 1.0000 Uiso R
H1 H -0.0102 0.0527 -0.0377 0.0750 1.0000 Uiso R
H2 H 0.0093 0.1429 -0.0999 0.0750 1.0000 Uiso R

loop_
_atom_site_aniso_label
_atom_site_aniso_U_11
_atom_site_aniso_U_22
_atom_site_aniso_U_33
_atom_site_aniso_U_23
_atom_site_aniso_U_13
_atom_site_aniso_U_12
O1 0.0570(9) 0.0410(7) 0.0563(8) -0.0011(6) -0.0049(7) -0.0050(6)
O2 0.0624(9) 0.0465(8) 0.0472(8) -0.0137(6) -0.0067(7) -0.0054(7)
O3 0.0638(11) 0.0399(8) 0.0630(9) -0.0017(6) -0.0065(8) -0.0057(7)
O4 0.0586(9) 0.0511(9) 0.0572(9) -0.0131(7) -0.0063(7) -0.0099(7)
O5 0.0759(12) 0.0488(9) 0.0722(11) -0.0090(8) 0.0015(9) -0.0159(8)
N1 0.0423(8) 0.0403(8) 0.0513(9) -0.0024(7) -0.0059(7) 0.0018(6)
N2 0.0445(8) 0.0434(9) 0.0465(8) -0.0093(6) -0.0074(7) 0.0016(7)
N3 0.0462(9) 0.0409(9) 0.0604(11) -0.0038(7) -0.0075(8) 0.0006(7)
N4 0.0429(8) 0.0455(9) 0.0577(10) -0.0089(7) -0.0080(8) -0.0013(7)
N5 0.0581(11) 0.0502(11) 0.0912(15) -0.0180(10) 0.0153(10) -0.0102(8)
C1 0.0407(10) 0.0424(10) 0.0772(15) -0.0125(9) -0.0046(9) 0.0027(8)
C2 0.0410(9) 0.0418(10) 0.0705(13) -0.0111(9) -0.0059(9) 0.0020(8)
C3 0.0429(10) 0.0436(10) 0.0705(14) -0.0101(9) -0.0028(9) 0.0000(8)
C4 0.0438(10) 0.0435(10) 0.0684(13) -0.0100(9) -0.0023(9) -0.0003(8)
C5 0.0394(9) 0.0412(10) 0.0612(11) -0.0089(8) -0.0060(8) 0.0024(7)
C6 0.0467(10) 0.0440(10) 0.0634(12) -0.0120(9) -0.0043(9) -0.0002(8)
C7 0.0486(11) 0.0436(10) 0.0694(13) -0.0132(9) -0.0031(10) -0.0010(8)
C8 0.0583(11) 0.0474(11) 0.0739(14) -0.0120(10) 0.0043(10) -0.0088(9)
C9 0.0387(9) 0.0407(9) 0.0546(11) -0.0073(8) -0.0066(8) 0.0033(7)
C10 0.0408(8) 0.0389(9) 0.0423(8) -0.0002(7) -0.0073(7) 0.0035(7)
C11 0.0409(9) 0.0409(9) 0.0407(8) -0.0057(7) -0.0072(7) 0.0041(7)
C12 0.0468(10) 0.0372(8) 0.0416(8) 0.0064(7) -0.0115(7) 0.0010(7)
C13 0.0435(9) 0.0414(9) 0.0475(9) -0.0042(7) -0.0017(8) 0.0014(7)
C14 0.0439(9) 0.0439(10) 0.0582(11) -0.0118(8) 0.0006(8) 0.0013(7)
C15 0.0489(9) 0.0426(9) 0.0292(6) -0.0070(6) -0.0126(6) 0.0013(7)
C16 0.0399(10) 0.0434(10) 0.0768(15) -0.0115(10) -0.0061(9) 0.0014(8)
C17 0.0398(9) 0.0443(11) 0.0740(14) -0.0113(10) -0.0047(9) 0.0016(8)
C18 0.0500(11) 0.0423(10) 0.0766(15) -0.0116(10) -0.0017(10) -0.0025(8)
C19 0.0484(11) 0.0426(10) 0.0714(14) -0.0090(9) -0.0027(10) -0.0014(8)
C20 0.0397(10) 0.0425(10) 0.0665(12) -0.0090(9) -0.0061(9) 0.0013(7)
C21 0.0451(10) 0.0475(11) 0.0699(14) -0.0131(10) -0.0028(9) -0.0020(8)
C22 0.0441(10) 0.0471(11) 0.0751(15) -0.0143(10) -0.0026(10) -0.0024(8)
C23 0.0396(9) 0.0435(10) 0.0614(12) -0.0069(9) -0.0067(9) 0.0013(7)
C24 0.0426(10) 0.0402(10) 0.0531(11) -0.0017(8) -0.0107(8) 0.0014(7)
C25 0.0406(9) 0.0448(10) 0.0532(10) -0.0075(8) -0.0085(8) 0.0000(7)
C26 0.0527(11) 0.0389(10) 0.0548(11) 0.0034(8) -0.0173(9) -0.0010(8)
C27 0.0465(10) 0.0406(10) 0.0567(11) -0.0034(8) -0.0025(8) 0.0000(8)
C28 0.0461(10) 0.0475(10) 0.0432(9) -0.0077(7) -0.0111(8) -0.0040(7)
C29 0.0416(10) 0.0490(11) 0.0753(14) -0.0157(11) -0.0001(10) -0.0017(8)

loop_
_atom_type_symbol
_atom_type_scat_dispersion_real
_atom_type_scat_dispersion_imag
_atom_type_scat_Cromer_Mann_a1
_atom_type_scat_Cromer_Mann_b1
_atom_type_scat_Cromer_Mann_a2
_atom_type_scat_Cromer_Mann_b2
_atom_type_scat_Cromer_Mann_a3
_atom_type_scat_Cromer_Mann_b3
_atom_type_scat_Cromer_Mann_a4
_atom_type_scat_Cromer_Mann_b4
_atom_type_scat_Cromer_Mann_c
_atom_type_scat_source
C 0.0033 0.0016 2.3100 20.8439 1.0200 10.2075 1.5886 0.5687 0.8650 51.6512 0.2156 'International Tables Vol C 4.2.6.8 and 6.1.1.4'
H 0.0000 0.0000 0.4930 10.5109 0.3229 26.1257 0.1402 3.1424 0.0408 57.7998 0.0030 'International Tables Vol C 4.2.6.8 and 6.1.1.4'
O 0.0106 0.0060 3.0485 13.2771 2.2868 5.7011 1.5463 0.3239 0.8670 32.9089 0.2508 'International Tables Vol C 4.2.6.8 and 6.1.1.4'
N 0.0061 0.0033 12.2126 0.0057 3.1322 9.8933 2.0125 28.9975 1.1663 0.5826 -11.5290 'International Tables Vol C 4.2.6.8 and 6.1.1.4'

loop_
_geom_angle_atom_site_label_1
_geom_angle_atom_site_label_2
_geom_angle_atom_site_label_3
_geom_angle
_geom_angle_publ_flag
O1 N1 C9 126.49(19) yes
O1 N1 C10 122.74(17) yes
C9 N1 C10 110.71(18) yes
O2 N2 C9 128.10(18) yes
O2 N2 C11 120.20(19) yes
C9 N2 C11 110.79(17) yes
O3 N3 C23 127.1(2) yes
O3 N3 C24 119.54(18) yes
C23 N3 C24 113.0(2) yes
O4 N4 C23 125.77(19) yes
O4 N4 C25 120.8(2) yes
C23 N4 C25 113.01(19) yes
C8 N5 H1 112.6 no
C8 N5 H2 146.4 no
H1 N5 H2 87.5 no
C2 C1 C16 176.3(2) yes
C1 C2 C3 120.1(3) yes
C1 C2 C7 121.3(2) yes
C3 C2 C7 118.6(2) yes
C2 C3 C4 120.7(3) yes
C2 C3 C8 120.0(2) yes
C4 C3 C8 119.0(2) yes
C3 C4 C5 120.5(2) yes
C3 C4 H41 119.8 no
C5 C4 H41 119.7 no
C4 C5 C6 119.2(2) yes
C4 C5 C9 118.8(2) yes
C6 C5 C9 122.0(2) yes
C5 C6 C7 122.0(3) yes
C5 C6 H61 118.9 no
C7 C6 H61 119.2 no
C2 C7 C6 118.9(2) yes
C2 C7 H71 120.5 no
C6 C7 H71 120.5 no
C3 C8 N5 114.9(3) yes
C3 C8 O5 121.6(2) yes
N5 C8 O5 123.4(3) yes
C5 C9 N1 125.8(2) yes
C5 C9 N2 125.1(2) yes
N1 C9 N2 109.02(18) yes
N1 C10 C11 101.20(16) yes
N1 C10 C12 110.70(16) yes
C11 C10 C12 117.16(19) yes
N1 C10 C13 104.53(17) yes
C11 C10 C13 113.89(16) yes
C12 C10 C13 108.43(17) yes
C10 C11 N2 100.91(17) yes
C10 C11 C14 112.56(17) yes
N2 C11 C14 107.76(15) yes
C10 C11 C15 114.19(17) yes
N2 C11 C15 111.20(15) yes
C14 C11 C15 109.8(2) yes
C10 C12 H121 109.4 no
C10 C12 H122 109.4 no
H121 C12 H122 109.5 no
C10 C12 H123 109.6 no
H121 C12 H123 109.5 no
H122 C12 H123 109.5 no
C10 C13 H131 109.6 no
C10 C13 H132 109.4 no
H131 C13 H132 109.5 no
C10 C13 H133 109.4 no
H131 C13 H133 109.5 no
H132 C13 H133 109.5 no
C11 C14 H141 109.5 no
C11 C14 H142 109.4 no
H141 C14 H142 109.5 no
C11 C14 H143 109.5 no
H141 C14 H143 109.5 no
H142 C14 H143 109.5 no
C11 C15 H151 109.3 no
C11 C15 H152 109.5 no
H151 C15 H152 109.5 no
C11 C15 H153 109.6 no
H151 C15 H153 109.5 no
H152 C15 H153 109.5 no
C1 C16 C17 175.2(2) yes
C16 C17 C18 119.5(3) yes
C16 C17 C22 120.2(3) yes
C18 C17 C22 120.2(2) yes
C17 C18 C19 119.4(3) yes
C17 C18 H181 120.2 no
C19 C18 H181 120.4 no
C18 C19 C20 121.2(3) yes
C18 C19 H191 119.5 no
C20 C19 H191 119.4 no
C19 C20 C21 118.1(2) yes
C19 C20 C23 121.6(2) yes
C21 C20 C23 120.1(3) yes
C20 C21 C22 119.5(3) yes
C20 C21 H211 120.2 no
C22 C21 H211 120.3 no
C21 C22 C17 121.7(3) yes
C21 C22 H221 119.3 no
C17 C22 H221 119.1 no
C20 C23 N4 127.8(2) yes
C20 C23 N3 125.9(2) yes
N4 C23 N3 106.13(19) yes
N3 C24 C25 99.94(17) yes
N3 C24 C26 108.86(17) yes
C25 C24 C26 115.3(2) yes
N3 C24 C27 107.99(19) yes
C25 C24 C27 114.42(18) yes
C26 C24 C27 109.61(19) yes
C24 C25 N4 99.75(19) yes
C24 C25 C28 117.40(19) yes
N4 C25 C28 109.53(17) yes
C24 C25 C29 114.8(2) yes
N4 C25 C29 104.31(17) yes
C28 C25 C29 109.6(2) yes
C24 C26 H261 109.6 no
C24 C26 H262 109.3 no
H261 C26 H262 109.5 no
C24 C26 H263 109.5 no
H261 C26 H263 109.5 no
H262 C26 H263 109.5 no
C24 C27 H271 109.4 no
C24 C27 H272 109.6 no
H271 C27 H272 109.5 no
C24 C27 H273 109.4 no
H271 C27 H273 109.5 no
H272 C27 H273 109.5 no
C25 C28 H281 109.7 no
C25 C28 H282 109.4 no
H281 C28 H282 109.5 no
C25 C28 H283 109.3 no
H281 C28 H283 109.5 no
H282 C28 H283 109.5 no
C25 C29 H291 109.5 no
C25 C29 H292 109.3 no
H291 C29 H292 109.5 no
C25 C29 H293 109.6 no
H291 C29 H293 109.5 no
H292 C29 H293 109.5 no

loop_
_geom_bond_atom_site_label_1
_geom_bond_atom_site_label_2
_geom_bond_distance
_geom_bond_publ_flag
O1 N1 1.278(3) yes
O2 N2 1.293(2) yes
O3 N3 1.292(3) yes
O4 N4 1.286(3) yes
O5 C8 1.231(3) yes
N1 C9 1.372(3) yes
N1 C10 1.485(3) yes
N2 C9 1.322(3) yes
N2 C11 1.514(3) yes
N3 C23 1.338(3) yes
N3 C24 1.513(3) yes
N4 C23 1.372(3) yes
N4 C25 1.499(3) yes
N5 C8 1.362(3) yes
N5 H1 0.952 no
N5 H2 0.950 no
C1 C2 1.433(3) yes
C1 C16 1.212(3) yes
C2 C3 1.368(4) yes
C2 C7 1.432(4) yes
C3 C4 1.401(3) yes
C3 C8 1.389(4) yes
C4 C5 1.377(4) yes
C4 H41 0.950 no
C5 C6 1.367(3) yes
C5 C9 1.470(3) yes
C6 C7 1.379(3) yes
C6 H61 0.950 no
C7 H71 0.950 no
C10 C11 1.520(3) yes
C10 C12 1.491(2) yes
C10 C13 1.576(3) yes
C11 C14 1.551(3) yes
C11 C15 1.506(3) yes
C12 H121 0.950 no
C12 H122 0.950 no
C12 H123 0.950 no
C13 H131 0.950 no
C13 H132 0.950 no
C13 H133 0.950 no
C14 H141 0.950 no
C14 H142 0.950 no
C14 H143 0.950 no
C15 H151 0.950 no
C15 H152 0.950 no
C15 H153 0.950 no
C16 C17 1.433(3) yes
C17 C18 1.396(4) yes
C17 C22 1.325(4) yes
C18 C19 1.396(3) yes
C18 H181 0.950 no
C19 C20 1.391(4) yes
C19 H191 0.950 no
C20 C21 1.395(4) yes
C20 C23 1.447(3) yes
C21 C22 1.418(3) yes
C21 H211 0.950 no
C22 H221 0.950 no
C24 C25 1.544(3) yes
C24 C26 1.557(3) yes
C24 C27 1.506(3) yes
C25 C28 1.531(3) yes
C25 C29 1.520(3) yes
C26 H261 0.950 no
C26 H262 0.950 no
C26 H263 0.950 no
C27 H271 0.950 no
C27 H272 0.950 no
C27 H273 0.950 no
C28 H281 0.950 no
C28 H282 0.950 no
C28 H283 0.950 no
C29 H291 0.950 no
C29 H292 0.950 no
C29 H293 0.950 no

loop_
_geom_hbond_atom_site_label_D
_geom_hbond_atom_site_label_H
_geom_hbond_atom_site_label_A
_geom_hbond_site_symmetry_A
_geom_hbond_angle_DHA
_geom_hbond_distance_DH
_geom_hbond_distance_HA
_geom_hbond_distance_DA
_geom_hbond_publ_flag
N5 H1 O4 1_545 180 0.95 1.91 2.866(2) yes
N5 H2 O3 2_564 180 0.95 1.86 2.810(2) yes
